data_4350781
loop_
_publ_author_name
'Chen, Pengyun'
'Murshed, M. Mangir'
'Fischer, Michael'
'Frederichs, Thomas'
'Gesing, Thorsten M.'

_publ_section_title
;
 KLi2RE(BO3)2 (RE = Dy, Ho, Er, Tm, Yb, and Y): Structural, Spectroscopic,
 And Thermogravimetric Studies on a Series of Mixed-Alkali Rare-Earth
 Orthoborates
;
_journal_issue 24
_journal_name_full 'Inorganic Chemistry'
_journal_page_first 18214
_journal_page_last 18224
_journal_paper_doi 10.1021/acs.inorgchem.0c02684
_journal_volume 59
_journal_year 2020
_chemical_formula_sum 'B2 K Li2 O6 Yb'
_chemical_formula_weight 343.64
_space_group_crystal_system monoclinic
_space_group_IT_number 14
_space_group_name_Hall '-P 2yn'
_space_group_name_H-M_alt 'P 1 21/n 1'
_atom_sites_solution_hydrogens .
_audit_creation_method SHELXL-2018/3
_cell_angle_alpha 90
_cell_angle_beta 102.5922(5)
_cell_angle_gamma 90
_cell_formula_units_Z 4
_cell_length_a 6.68262(4)
_cell_length_b 9.22959(5)
_cell_length_c 8.93478(6)
_cell_measurement_reflns_used 9743
_cell_measurement_temperature 300(2)
_cell_measurement_theta_max 33.29
_cell_measurement_theta_min 3.13
_cell_volume 537.823(6)
_computing_structure_refinement 'SHELXL-2018/3 (Sheldrick, 2018)'
_computing_structure_solution 'SHELXT 2014/5 (Sheldrick, 2014)'
_diffrn_ambient_temperature 300(2)
_diffrn_measured_fraction_theta_full 1.000
_diffrn_measured_fraction_theta_max 0.999
_diffrn_measurement_device_type 'Bruker D8 Venture'
_diffrn_radiation_type MoK\a
_diffrn_radiation_wavelength 0.71073
_diffrn_reflns_av_R_equivalents 0.0250
_diffrn_reflns_av_unetI/netI 0.0085
_diffrn_reflns_Laue_measured_fraction_full 1.000
_diffrn_reflns_Laue_measured_fraction_max 0.999
_diffrn_reflns_limit_h_max 10
_diffrn_reflns_limit_h_min -10
_diffrn_reflns_limit_k_max 14
_diffrn_reflns_limit_k_min -14
_diffrn_reflns_limit_l_max 13
_diffrn_reflns_limit_l_min -13
_diffrn_reflns_number 35921
_diffrn_reflns_point_group_measured_fraction_full 1.000
_diffrn_reflns_point_group_measured_fraction_max 0.999
_diffrn_reflns_theta_full 25.242
_diffrn_reflns_theta_max 33.289
_diffrn_reflns_theta_min 3.214
_exptl_absorpt_coefficient_mu 18.120
_exptl_absorpt_correction_T_max 0.40751
_exptl_absorpt_correction_T_min 0.24164
_exptl_absorpt_correction_type numerical
_exptl_absorpt_process_details ' J. Appl. Cryst. 48 (2015) 3-10'
_exptl_crystal_colour colorless
_exptl_crystal_density_diffrn 4.244
_exptl_crystal_description Prism
_exptl_crystal_F_000 612
_exptl_crystal_size_max 0.124
_exptl_crystal_size_mid 0.123
_exptl_crystal_size_min 0.079
_refine_diff_density_max 0.618
_refine_diff_density_min -1.684
_refine_diff_density_rms 0.185
_refine_ls_extinction_coef .
_refine_ls_extinction_method none
_refine_ls_goodness_of_fit_ref 1.054
_refine_ls_hydrogen_treatment undef
_refine_ls_matrix_type full
_refine_ls_number_parameters 109
_refine_ls_number_reflns 2072
_refine_ls_number_restraints 0
_refine_ls_restrained_S_all 1.054
_refine_ls_R_factor_all 0.0125
_refine_ls_R_factor_gt 0.0118
_refine_ls_shift/su_max 0.002
_refine_ls_shift/su_mean 0.000
_refine_ls_structure_factor_coef Fsqd
_refine_ls_weighting_details 'w=1/[\s^2^(Fo^2^)+(0.0166P)^2^+1.6716P] where P=(Fo^2^+2Fc^2^)/3'
_refine_ls_weighting_scheme calc
_refine_ls_wR_factor_gt 0.0318
_refine_ls_wR_factor_ref 0.0321
_reflns_Friedel_coverage 0.000
_reflns_Friedel_fraction_full .
_reflns_Friedel_fraction_max .
_reflns_number_gt 2018
_reflns_number_total 2072
_reflns_threshold_expression 'I > 2\s(I)'
_cod_data_source_file KLi2Yb_BO3_2.cif
_cod_data_source_block KLi2Yb(BO3)2
_cod_depositor_comments
;
The following automatic conversions were performed:

data item '_exptl_absorpt_correction_type' value 'Numerical' was
changed to 'numerical' in accordance with the built-in table derived
from the CIF Core dictionary named 'cif_core.dic' version 2.4.5 last
updated on 2014-11-21.

Automatic conversion script
Id: cif_fix_values 8369 2020-08-20 11:38:08Z andrius 
;
_cod_original_cell_volume 537.822(6)
_cod_original_sg_symbol_H-M 'P 21/n'
_cod_database_code 4350781
_shelx_shelxl_version_number 2018/3
_shelx_space_group_comment
;
The symmetry employed for this shelxl refinement is uniquely defined
by the following loop, which should always be used as a source of
symmetry information in preference to the above space-group names.
They are only intended as comments.
;
_shelx_estimated_absorpt_t_min 0.212
_shelx_estimated_absorpt_t_max 0.329

loop_
_space_group_symop_operation_xyz
'x, y, z'
'-x+1/2, y+1/2, -z+1/2'
'-x, -y, -z'
'x-1/2, -y-1/2, z-1/2'

loop_
_atom_site_label
_atom_site_type_symbol
_atom_site_fract_x
_atom_site_fract_y
_atom_site_fract_z
_atom_site_U_iso_or_equiv
_atom_site_adp_type
_atom_site_occupancy
_atom_site_site_symmetry_order
_atom_site_calc_flag
_atom_site_refinement_flags_posn
_atom_site_refinement_flags_adp
_atom_site_refinement_flags_occupancy
_atom_site_disorder_assembly
_atom_site_disorder_group
Yb Yb 0.53733(2) 0.88369(2) 0.34144(2) 0.00476(3) Uani 1 1 d . . . . .
K K 0.57460(8) 0.37563(5) 0.41460(5) 0.01037(8) Uani 1 1 d . . . . .
O1 O 0.7268(2) 0.72642(16) 0.81537(17) 0.0074(2) Uani 1 1 d . . . . .
O2 O 0.5993(2) 0.96458(17) 0.85708(17) 0.0083(3) Uani 1 1 d . . . . .
O3 O 0.6031(3) 0.89628(17) 0.60504(18) 0.0097(3) Uani 1 1 d . . . . .
O4 O 0.6599(2) 0.49777(16) 0.15072(18) 0.0072(2) Uani 1 1 d . . . . .
O5 O 0.5754(2) 0.74960(17) 0.12390(17) 0.0089(3) Uani 1 1 d . . . . .
O6 O 0.6598(2) 0.65329(17) 0.37112(17) 0.0087(3) Uani 1 1 d . . . . .
B1 B 0.6501(3) 0.8593(2) 0.7609(2) 0.0058(3) Uani 1 1 d . . . . .
B2 B 0.6323(3) 0.6305(2) 0.2155(3) 0.0062(3) Uani 1 1 d . . . . .
Li1 Li 0.4191(7) 0.8830(5) 0.9952(5) 0.0154(8) Uani 1 1 d . . . . .
Li2 Li 0.4152(7) 0.3859(5) 0.0508(5) 0.0134(8) Uani 1 1 d . . . . .

loop_
_atom_site_aniso_label
_atom_site_aniso_U_11
_atom_site_aniso_U_22
_atom_site_aniso_U_33
_atom_site_aniso_U_23
_atom_site_aniso_U_13
_atom_site_aniso_U_12
Yb 0.00639(4) 0.00372(4) 0.00424(4) 0.00000(2) 0.00133(3) 0.00008(2)
K 0.01343(19) 0.00892(18) 0.00859(17) -0.00015(13) 0.00205(14) -0.00185(14)
O1 0.0083(6) 0.0059(6) 0.0080(6) 0.0013(5) 0.0019(5) 0.0014(5)
O2 0.0120(6) 0.0069(6) 0.0063(6) -0.0010(5) 0.0026(5) 0.0025(5)
O3 0.0146(7) 0.0086(6) 0.0055(6) 0.0007(5) 0.0016(5) 0.0035(5)
O4 0.0077(6) 0.0059(6) 0.0081(6) -0.0014(5) 0.0015(5) 0.0010(5)
O5 0.0128(7) 0.0071(6) 0.0070(6) 0.0020(5) 0.0025(5) 0.0019(5)
O6 0.0121(6) 0.0084(6) 0.0053(6) -0.0002(5) 0.0010(5) 0.0027(5)
B1 0.0061(8) 0.0054(8) 0.0057(8) 0.0001(6) 0.0007(6) 0.0008(7)
B2 0.0066(8) 0.0049(8) 0.0074(8) 0.0002(6) 0.0020(7) 0.0009(6)
Li1 0.016(2) 0.015(2) 0.0111(18) -0.0005(14) -0.0046(15) 0.0018(14)
Li2 0.0152(19) 0.0151(19) 0.0102(17) 0.0002(13) 0.0034(15) -0.0059(14)

loop_
_atom_type_symbol
_atom_type_description
_atom_type_scat_dispersion_real
_atom_type_scat_dispersion_imag
_atom_type_scat_source
B B 0.0013 0.0007 'International Tables Vol C Tables 4.2.6.8 and 6.1.1.4'
K K 0.2009 0.2494 'International Tables Vol C Tables 4.2.6.8 and 6.1.1.4'
Li Li -0.0003 0.0001 'International Tables Vol C Tables 4.2.6.8 and 6.1.1.4'
O O 0.0106 0.0060 'International Tables Vol C Tables 4.2.6.8 and 6.1.1.4'
Yb Yb -0.3850 5.5486 'International Tables Vol C Tables 4.2.6.8 and 6.1.1.4'

loop_
_geom_angle_atom_site_label_1
_geom_angle_atom_site_label_2
_geom_angle_atom_site_label_3
_geom_angle
_geom_angle_site_symmetry_1
_geom_angle_site_symmetry_3
O4 Yb O6 97.74(6) 2_655 .
O4 Yb O1 175.87(5) 2_655 4_575
O6 Yb O1 83.76(6) . 4_575
O4 Yb O2 86.70(6) 2_655 3_676
O6 Yb O2 137.37(5) . 3_676
O1 Yb O2 89.60(6) 4_575 3_676
O4 Yb O3 88.57(6) 2_655 .
O6 Yb O3 86.81(5) . .
O1 Yb O3 95.37(6) 4_575 .
O2 Yb O3 135.80(5) 3_676 .
O4 Yb O3 89.16(6) 2_655 3_676
O6 Yb O3 160.43(5) . 3_676
O1 Yb O3 90.64(6) 4_575 3_676
O2 Yb O3 60.99(5) 3_676 3_676
O3 Yb O3 75.03(6) . 3_676
O4 Yb O5 90.77(6) 2_655 .
O6 Yb O5 60.38(5) . .
O1 Yb O5 86.63(5) 4_575 .
O2 Yb O5 77.25(5) 3_676 .
O3 Yb O5 146.78(5) . .
O3 Yb O5 138.18(5) 3_676 .
O4 Yb B2 97.13(6) 2_655 .
O6 Yb B2 30.30(6) . .
O1 Yb B2 82.21(6) 4_575 .
O2 Yb B2 107.09(6) 3_676 .
O3 Yb B2 117.10(6) . .
O3 Yb B2 166.32(6) 3_676 .
O5 Yb B2 30.23(6) . .
O4 Yb B1 87.03(6) 2_655 3_676
O6 Yb B1 166.90(6) . 3_676
O1 Yb B1 90.70(6) 4_575 3_676
O2 Yb B1 30.32(6) 3_676 3_676
O3 Yb B1 105.57(6) . 3_676
O3 Yb B1 30.69(6) 3_676 3_676
O5 Yb B1 107.56(6) . 3_676
B2 Yb B1 137.17(7) . 3_676
O4 Yb Li1 93.73(10) 2_655 1_554
O6 Yb Li1 97.16(9) . 1_554
O1 Yb Li1 82.25(10) 4_575 1_554
O2 Yb Li1 40.22(9) 3_676 1_554
O3 Yb Li1 175.10(10) . 1_554
O3 Yb Li1 100.65(9) 3_676 1_554
O5 Yb Li1 37.64(9) . 1_554
B2 Yb Li1 66.93(9) . 1_554
B1 Yb Li1 70.27(9) 3_676 1_554
O4 Yb Li2 147.02(8) 2_655 2
O6 Yb Li2 107.16(8) . 2
O1 Yb Li2 34.57(8) 4_575 2
O2 Yb Li2 89.22(8) 3_676 2
O3 Yb Li2 71.96(9) . 2
O3 Yb Li2 60.61(8) 3_676 2
O5 Yb Li2 120.15(9) . 2
B2 Yb Li2 115.30(9) . 2
B1 Yb Li2 73.56(9) 3_676 2
Li1 Yb Li2 104.01(12) 1_554 2
O4 Yb K 128.41(4) 2_655 3_666
O6 Yb K 52.81(4) . 3_666
O1 Yb K 55.46(4) 4_575 3_666
O2 Yb K 144.56(4) 3_676 3_666
O3 Yb K 53.43(4) . 3_666
O3 Yb K 108.94(4) 3_676 3_666
O5 Yb K 103.58(4) . 3_666
B2 Yb K 76.52(5) . 3_666
B1 Yb K 131.93(5) 3_676 3_666
Li1 Yb K 127.23(9) 1_554 3_666
Li2 Yb K 59.23(7) 2 3_666
O6 K O5 100.18(5) . 2_645
O6 K O1 111.68(5) . 3_666
O5 K O1 105.94(5) 2_645 3_666
O6 K O6 111.57(4) . 3_666
O5 K O6 133.66(5) 2_645 3_666
O1 K O6 93.00(5) 3_666 3_666
O6 K O2 70.36(5) . 2_646
O5 K O2 69.92(5) 2_645 2_646
O1 K O2 175.79(5) 3_666 2_646
O6 K O2 89.54(5) 3_666 2_646
O6 K O3 164.43(5) . 3_666
O5 K O3 88.45(5) 2_645 3_666
O1 K O3 53.08(5) 3_666 3_666
O6 K O3 69.68(5) 3_666 3_666
O2 K O3 125.07(5) 2_646 3_666
O6 K O4 53.03(5) . .
O5 K O4 73.94(5) 2_645 .
O1 K O4 75.78(5) 3_666 .
O6 K O4 152.40(5) 3_666 .
O2 K O4 103.34(5) 2_646 .
O3 K O4 118.58(5) 3_666 .
O6 K O1 120.87(5) . 2_646
O5 K O1 69.04(5) 2_645 2_646
O1 K O1 127.35(3) 3_666 2_646
O6 K O1 65.91(5) 3_666 2_646
O2 K O1 51.00(4) 2_646 2_646
O3 K O1 74.27(5) 3_666 2_646
O4 K O1 140.48(5) . 2_646
O6 K B1 137.83(6) . 3_666
O5 K B1 88.28(6) 2_645 3_666
O1 K B1 28.17(5) 3_666 3_666
O6 K B1 89.85(6) 3_666 3_666
O2 K B1 148.64(6) 2_646 3_666
O3 K B1 28.54(5) 3_666 3_666
O4 K B1 91.29(6) . 3_666
O1 K B1 100.82(5) 2_646 3_666
O6 K B2 27.12(5) . .
O5 K B2 92.00(5) 2_645 .
O1 K B2 89.62(5) 3_666 .
O6 K B2 130.77(6) 3_666 .
O2 K B2 91.26(5) 2_646 .
O3 K B2 140.95(6) 3_666 .
O4 K B2 27.17(5) . .
O1 K B2 141.27(6) 2_646 .
B1 K B2 112.42(6) 3_666 .
O6 K K 56.82(4) . 3_666
O5 K K 140.94(4) 2_645 3_666
O1 K K 111.81(4) 3_666 3_666
O6 K K 54.75(4) 3_666 3_666
O2 K K 72.40(4) 2_646 3_666
O3 K K 122.24(4) 3_666 3_666
O4 K K 105.63(4) . 3_666
O1 K K 94.78(4) 2_646 3_666
B1 K K 130.43(5) 3_666 3_666
B2 K K 78.81(5) . 3_666
O6 K B1 94.67(5) . 2_646
O5 K B1 75.09(5) 2_645 2_646
O1 K B1 152.65(5) 3_666 2_646
O6 K B1 69.65(5) 3_666 2_646
O2 K B1 26.77(5) 2_646 2_646
O3 K B1 100.09(5) 3_666 2_646
O4 K B1 128.82(5) . 2_646
O1 K B1 26.48(5) 2_646 2_646
B1 K B1 127.27(4) 3_666 2_646
B2 K B1 117.73(6) . 2_646
K K B1 76.03(5) 3_666 2_646
B1 O1 Li2 119.40(19) . 3_666
B1 O1 Yb 133.99(13) . 4_676
Li2 O1 Yb 104.56(15) 3_666 4_676
B1 O1 K 83.32(11) . 3_666
Li2 O1 K 84.32(14) 3_666 3_666
Yb O1 K 115.60(6) 4_676 3_666
B1 O1 K 86.43(11) . 2_656
Li2 O1 K 86.41(14) 3_666 2_656
Yb O1 K 83.27(5) 4_676 2_656
K O1 K 160.56(6) 3_666 2_656
B1 O2 Li1 169.7(2) . 3_677
B1 O2 Li1 111.80(18) . .
Li1 O2 Li1 74.0(2) 3_677 .
B1 O2 Yb 93.36(12) . 3_676
Li1 O2 Yb 90.56(14) 3_677 3_676
Li1 O2 Yb 120.30(15) . 3_676
B1 O2 K 89.40(12) . 2_656
Li1 O2 K 82.57(14) 3_677 2_656
Li1 O2 K 85.34(14) . 2_656
Yb O2 K 150.56(7) 3_676 2_656
B1 O3 Yb 162.85(14) . .
B1 O3 Yb 91.24(12) . 3_676
Yb O3 Yb 104.97(6) . 3_676
B1 O3 K 80.91(12) . 3_666
Yb O3 K 84.59(5) . 3_666
Yb O3 K 128.13(7) 3_676 3_666
B2 O4 Li2 118.62(19) . .
B2 O4 Li2 82.80(17) . 3_665
Li2 O4 Li2 81.82(19) . 3_665
B2 O4 Yb 126.67(13) . 2_645
Li2 O4 Yb 114.60(15) . 2_645
Li2 O4 Yb 108.33(15) 3_665 2_645
B2 O4 K 86.20(11) . .
Li2 O4 K 82.46(14) . .
Li2 O4 K 153.50(15) 3_665 .
Yb O4 K 97.58(5) 2_645 .
B2 O5 Li1 162.0(2) . 1_554
B2 O5 Li2 85.02(17) . 3_665
Li1 O5 Li2 92.3(2) 1_554 3_665
B2 O5 Yb 89.70(12) . .
Li1 O5 Yb 90.88(16) 1_554 .
Li2 O5 Yb 172.08(15) 3_665 .
B2 O5 K 106.57(13) . 2_655
Li1 O5 K 91.23(17) 1_554 2_655
Li2 O5 K 89.68(14) 3_665 2_655
Yb O5 K 97.50(6) . 2_655
B2 O6 Li1 118.2(2) . 4_675
B2 O6 Yb 93.43(12) . .
Li1 O6 Yb 119.97(15) 4_675 .
B2 O6 K 90.84(12) . .
Li1 O6 K 86.64(15) 4_675 .
Yb O6 K 146.26(7) . .
B2 O6 K 136.05(13) . 3_666
Li1 O6 K 99.51(17) 4_675 3_666
Yb O6 K 85.79(5) . 3_666
K O6 K 68.43(4) . 3_666
O1 B1 O2 121.81(18) . .
O1 B1 O3 123.67(18) . .
O2 B1 O3 114.37(18) . .
O1 B1 Yb 174.57(15) . 3_676
O2 B1 Yb 56.33(10) . 3_676
O3 B1 Yb 58.07(10) . 3_676
O1 B1 K 68.51(11) . 3_666
O2 B1 K 133.77(14) . 3_666
O3 B1 K 70.55(11) . 3_666
Yb B1 K 108.77(7) 3_676 3_666
O1 B1 K 67.09(10) . 2_656
O2 B1 K 63.83(10) . 2_656
O3 B1 K 151.88(15) . 2_656
Yb B1 K 113.99(7) 3_676 2_656
K B1 K 132.77(8) 3_666 2_656
O5 B2 O6 115.93(18) . .
O5 B2 O4 120.28(19) . .
O6 B2 O4 123.79(18) . .
O5 B2 Li2 59.10(15) . 3_665
O6 B2 Li2 174.93(19) . 3_665
O4 B2 Li2 61.18(15) . 3_665
O5 B2 Yb 60.07(10) . .
O6 B2 Yb 56.28(10) . .
O4 B2 Yb 174.13(15) . .
Li2 B2 Yb 118.91(14) 3_665 .
O5 B2 Li1 127.88(17) . 4_675
O6 B2 Li1 36.11(14) . 4_675
O4 B2 Li1 101.89(16) . 4_675
Li2 B2 Li1 145.16(19) 3_665 4_675
Yb B2 Li1 81.11(11) . 4_675
O5 B2 K 156.70(15) . .
O6 B2 K 62.05(11) . .
O4 B2 K 66.62(10) . .
Li2 B2 K 122.85(13) 3_665 .
Yb B2 K 110.64(7) . .
Li1 B2 K 65.84(11) 4_675 .
O5 B2 K 50.37(10) . 2_655
O6 B2 K 106.66(13) . 2_655
O4 B2 K 108.09(13) . 2_655
Li2 B2 K 69.60(12) 3_665 2_655
Yb B2 K 76.80(5) . 2_655
Li1 B2 K 90.09(11) 4_675 2_655
K B2 K 152.33(8) . 2_655
O5 Li1 O6 125.1(3) 1_556 4_576
O5 Li1 O2 99.8(2) 1_556 3_677
O6 Li1 O2 110.0(2) 4_576 3_677
O5 Li1 O2 107.1(2) 1_556 .
O6 Li1 O2 107.4(2) 4_576 .
O2 Li1 O2 106.0(2) 3_677 .
O5 Li1 Li1 112.8(3) 1_556 3_677
O6 Li1 Li1 122.1(3) 4_576 3_677
O2 Li1 Li1 54.79(18) 3_677 3_677
O2 Li1 Li1 51.2(2) . 3_677
O5 Li1 Li2 46.21(14) 1_556 3_666
O6 Li1 Li2 95.7(2) 4_576 3_666
O2 Li1 Li2 145.9(2) 3_677 3_666
O2 Li1 Li2 86.2(2) . 3_666
Li1 Li1 Li2 127.9(3) 3_677 3_666
O5 Li1 B2 135.3(2) 1_556 4_576
O6 Li1 B2 25.72(10) 4_576 4_576
O2 Li1 B2 120.3(2) 3_677 4_576
O2 Li1 B2 81.75(16) . 4_576
Li1 Li1 B2 106.6(3) 3_677 4_576
Li2 Li1 B2 92.61(17) 3_666 4_576
O5 Li1 Yb 51.48(12) 1_556 1_556
O6 Li1 Yb 127.5(2) 4_576 1_556
O2 Li1 Yb 49.22(11) 3_677 1_556
O2 Li1 Yb 124.0(2) . 1_556
Li1 Li1 Yb 86.9(2) 3_677 1_556
Li2 Li1 Yb 97.43(16) 3_666 1_556
B2 Li1 Yb 152.8(2) 4_576 1_556
O5 Li1 K 153.4(2) 1_556 4_576
O6 Li1 K 57.25(13) 4_576 4_576
O2 Li1 K 59.83(12) 3_677 4_576
O2 Li1 K 95.64(16) . 4_576
Li1 Li1 K 71.1(2) 3_677 4_576
Li2 Li1 K 152.25(19) 3_666 4_576
B2 Li1 K 60.47(10) 4_576 4_576
Yb Li1 K 104.23(14) 1_556 4_576
O5 Li1 K 54.82(13) 1_556 2_656
O6 Li1 K 155.1(2) 4_576 2_656
O2 Li1 K 93.56(17) 3_677 2_656
O2 Li1 K 56.53(12) . 2_656
Li1 Li1 K 65.3(2) 3_677 2_656
Li2 Li1 K 66.33(14) 3_666 2_656
B2 Li1 K 132.99(18) 4_576 2_656
Yb Li1 K 74.03(10) 1_556 2_656
K Li1 K 136.38(15) 4_576 2_656
O5 Li1 K 105.8(2) 1_556 2_556
O6 Li1 K 49.27(13) 4_576 2_556
O2 Li1 K 70.29(15) 3_677 2_556
O2 Li1 K 147.04(19) . 2_556
Li1 Li1 K 116.1(3) 3_677 2_556
Li2 Li1 K 115.72(17) 3_666 2_556
B2 Li1 K 73.38(12) 4_576 2_556
Yb Li1 K 79.44(12) 1_556 2_556
K Li1 K 53.33(8) 4_576 2_556
K Li1 K 153.37(15) 2_656 2_556
O5 Li1 Yb 92.26(17) 1_556 4_576
O6 Li1 Yb 33.21(10) 4_576 4_576
O2 Li1 Yb 127.4(2) 3_677 4_576
O2 Li1 Yb 118.91(18) . 4_576
Li1 Li1 Yb 154.6(3) 3_677 4_576
Li2 Li1 Yb 66.75(13) 3_666 4_576
B2 Li1 Yb 48.57(8) 4_576 4_576
Yb Li1 Yb 113.46(14) 1_556 4_576
K Li1 Yb 88.55(11) 4_576 4_576
K Li1 Yb 133.07(14) 2_656 4_576
K Li1 Yb 57.22(8) 2_556 4_576
O1 Li2 O4 117.4(2) 3_666 .
O1 Li2 O5 104.1(2) 3_666 3_665
O4 Li2 O5 120.9(2) . 3_665
O1 Li2 O4 138.1(3) 3_666 3_665
O4 Li2 O4 98.19(19) . 3_665
O5 Li2 O4 71.89(16) 3_665 3_665
O1 Li2 B2 127.3(2) 3_666 3_665
O4 Li2 B2 114.2(2) . 3_665
O5 Li2 B2 35.88(10) 3_665 3_665
O4 Li2 B2 36.02(10) 3_665 3_665
O1 Li2 Li2 157.6(3) 3_666 3_665
O4 Li2 Li2 50.52(15) . 3_665
O5 Li2 Li2 98.1(2) 3_665 3_665
O4 Li2 Li2 47.67(15) 3_665 3_665
B2 Li2 Li2 71.05(19) 3_665 3_665
O1 Li2 Li1 83.15(19) 3_666 3_666
O4 Li2 Li1 102.5(2) . 3_666
O5 Li2 Li1 41.47(13) 3_665 3_666
O4 Li2 Li1 111.4(2) 3_665 3_666
B2 Li2 Li1 76.25(16) 3_665 3_666
Li2 Li2 Li1 116.5(3) 3_665 3_666
O1 Li2 K 57.71(12) 3_666 .
O4 Li2 K 59.73(12) . .
O5 Li2 K 135.4(2) 3_665 .
O4 Li2 K 150.19(19) 3_665 .
B2 Li2 K 167.4(2) 3_665 .
Li2 Li2 K 107.5(2) 3_665 .
Li1 Li2 K 93.94(16) 3_666 .
O1 Li2 K 57.66(11) 3_666 4_565
O4 Li2 K 165.6(2) . 4_565
O5 Li2 K 53.53(11) 3_665 4_565
O4 Li2 K 92.36(15) 3_665 4_565
B2 Li2 K 69.72(12) 3_665 4_565
Li2 Li2 K 139.1(3) 3_665 4_565
Li1 Li2 K 64.28(13) 3_666 4_565
K Li2 K 113.38(12) . 4_565
O1 Li2 Yb 40.87(10) 3_666 2_545
O4 Li2 Yb 125.48(19) . 2_545
O5 Li2 Yb 113.59(17) 3_665 2_545
O4 Li2 Yb 100.94(17) 3_665 2_545
B2 Li2 Yb 111.08(17) 3_665 2_545
Li2 Li2 Yb 125.6(3) 3_665 2_545
Li1 Li2 Yb 116.60(17) 3_666 2_545
K Li2 Yb 80.20(10) . 2_545
K Li2 Yb 61.28(8) 4_565 2_545
O1 Li2 Yb 104.81(18) 3_666 4_575
O4 Li2 Yb 110.63(17) . 4_575
O5 Li2 Yb 95.95(16) 3_665 4_575
O4 Li2 Yb 37.80(9) 3_665 4_575
B2 Li2 Yb 64.81(12) 3_665 4_575
Li2 Li2 Yb 69.33(19) 3_665 4_575
Li1 Li2 Yb 136.38(18) 3_666 4_575
K Li2 Yb 126.97(14) . 4_575
K Li2 Yb 83.71(10) 4_565 4_575
Yb Li2 Yb 64.52(8) 2_545 4_575
O1 Li2 Yb 115.64(18) 3_666 2_645
O4 Li2 Yb 35.24(10) . 2_645
O5 Li2 Yb 90.12(16) 3_665 2_645
O4 Li2 Yb 106.16(16) 3_665 2_645
B2 Li2 Yb 100.26(16) 3_665 2_645
Li2 Li2 Yb 66.86(19) 3_665 2_645
Li1 Li2 Yb 67.55(14) 3_666 2_645
K Li2 Yb 68.35(9) . 2_645
K Li2 Yb 131.81(14) 4_565 2_645
Yb Li2 Yb 148.55(14) 2_545 2_645
Yb Li2 Yb 136.19(12) 4_575 2_645

loop_
_geom_bond_atom_site_label_1
_geom_bond_atom_site_label_2
_geom_bond_distance
_geom_bond_site_symmetry_2
Yb O4 2.2681(15) 2_655
Yb O6 2.2731(16) .
Yb O1 2.2767(15) 4_575
Yb O2 2.2880(15) 3_676
Yb O3 2.3027(16) .
Yb O3 2.3299(16) 3_676
Yb O5 2.3642(15) .
Yb B2 2.728(2) .
Yb B1 2.745(2) 3_676
Yb Li1 3.022(5) 1_554
Yb Li2 3.368(5) 2
Yb K 3.4279(5) 3_666
K O6 2.6718(17) .
K O5 2.7008(17) 2_645
K O1 2.7131(16) 3_666
K O6 2.7380(16) 3_666
K O2 2.7649(17) 2_646
K O3 2.7655(17) 3_666
K O4 2.7823(16) .
K O1 2.8431(16) 2_646
K B1 2.896(2) 3_666
K B2 3.024(2) .
K K 3.0425(9) 3_666
K B1 3.081(2) 2_646
O1 B1 1.376(3) .
O1 Li2 1.975(5) 3_666
O2 B1 1.388(3) .
O2 Li1 1.951(5) 3_677
O2 Li1 2.047(5) .
O3 B1 1.401(3) .
O4 B2 1.384(3) .
O4 Li2 1.975(5) .
O4 Li2 2.062(5) 3_665
O5 B2 1.374(3) .
O5 Li1 1.845(5) 1_554
O5 Li2 2.012(5) 3_665
O6 B2 1.379(3) .
O6 Li1 1.872(5) 4_675
B2 Li2 2.335(5) 3_665
B2 Li1 2.801(5) 4_675
Li1 Li1 2.409(9) 3_677
Li1 Li2 2.784(6) 3_666
Li2 Li2 2.645(8) 3_665
